data_4134796
loop_
_publ_author_name
'Walker, Morgan M.'
'Koronkiewicz, Brian'
'Chen, Shuming'
'Houk, K. N.'
'Mayer, James M.'
'Ellman, Jonathan A.'

_publ_section_title
;
 Highly Diastereoselective Functionalization of Piperidines by Photoredox
 Catalyzed \a-Amino C-H Arylation and Epimerization.
;
_journal_name_full 'Journal of the American Chemical Society'
_journal_paper_doi 10.1021/jacs.9b13165
_journal_year 2020
_chemical_formula_moiety 'C20 H23 N2 O, C6 H2 N3 O9 S, 0.5(C7 H8)'
_chemical_formula_sum 'C29.5 H29 N5 O10 S'
_chemical_formula_weight 645.64
_space_group_crystal_system triclinic
_space_group_IT_number 2
_space_group_name_Hall '-P 1'
_space_group_name_H-M_alt 'P -1'
_atom_sites_solution_hydrogens mixed
_atom_sites_solution_primary SHELXT
_atom_sites_solution_secondary difmap
_audit_creation_method SHELXL-2014/7
_cell_angle_alpha 81.734(2)
_cell_angle_beta 86.081(2)
_cell_angle_gamma 75.200(3)
_cell_formula_units_Z 2
_cell_length_a 8.9495(3)
_cell_length_b 9.6147(3)
_cell_length_c 18.2756(5)
_cell_measurement_reflns_used 17512
_cell_measurement_temperature 93(2)
_cell_measurement_theta_max 35.3810
_cell_measurement_theta_min 3.1480
_cell_volume 1503.77(8)
_computing_cell_refinement 'CrysAlisPro 1.171.40.67a (Rigaku OD, 2019)'
_computing_data_collection 'CrysAlisPro 1.171.40.67a (Rigaku OD, 2019)'
_computing_data_reduction 'CrysAlisPro 1.171.40.67a (Rigaku OD, 2019)'
_computing_molecular_graphics 'Olex2 (Dolomanov et al., 2009)'
_computing_publication_material 'CIFTAB-2014/2 (Sheldrick, 2014)'
_computing_structure_refinement 'SHELXL-2014/7 (Sheldrick, 2014)'
_computing_structure_solution 'SHELXT-2014/5 (Sheldrick, 2014)'
_diffrn_ambient_temperature 93(2)
_diffrn_detector_area_resol_mean 5.8
_diffrn_measured_fraction_theta_full 0.998
_diffrn_measured_fraction_theta_max 0.998
_diffrn_measurement_device_type 'Dectris Pilatus 3R'
_diffrn_measurement_method \w
_diffrn_radiation_type MoK\a
_diffrn_radiation_wavelength 0.71073
_diffrn_reflns_av_R_equivalents 0.0248
_diffrn_reflns_av_unetI/netI 0.0195
_diffrn_reflns_Laue_measured_fraction_full 0.998
_diffrn_reflns_Laue_measured_fraction_max 0.998
_diffrn_reflns_limit_h_max 11
_diffrn_reflns_limit_h_min -10
_diffrn_reflns_limit_k_max 12
_diffrn_reflns_limit_k_min -12
_diffrn_reflns_limit_l_max 23
_diffrn_reflns_limit_l_min -23
_diffrn_reflns_number 35175
_diffrn_reflns_point_group_measured_fraction_full 0.998
_diffrn_reflns_point_group_measured_fraction_max 0.998
_diffrn_reflns_theta_full 25.242
_diffrn_reflns_theta_max 27.482
_diffrn_reflns_theta_min 2.943
_diffrn_source 'microfocus rotating anode'
_exptl_absorpt_coefficient_mu 0.175
_exptl_absorpt_correction_T_max 1.00000
_exptl_absorpt_correction_T_min 0.55232
_exptl_absorpt_correction_type multi-scan
_exptl_absorpt_process_details
; 
CrysAlisPro 1.171.40.67a (Rigaku Oxford Diffraction, 2019) 
Empirical absorption correction using spherical harmonics, 
 implemented in SCALE3 ABSPACK scaling algorithm. 
;
_exptl_crystal_colour Colorless
_exptl_crystal_density_diffrn 1.426
_exptl_crystal_description Plate
_exptl_crystal_F_000 674
_exptl_crystal_size_max 0.200
_exptl_crystal_size_mid 0.200
_exptl_crystal_size_min 0.040
_refine_diff_density_max 0.387
_refine_diff_density_min -0.432
_refine_diff_density_rms 0.044
_refine_ls_extinction_method none
_refine_ls_goodness_of_fit_ref 1.033
_refine_ls_hydrogen_treatment mixed
_refine_ls_matrix_type full
_refine_ls_number_parameters 448
_refine_ls_number_reflns 6892
_refine_ls_number_restraints 0
_refine_ls_restrained_S_all 1.033
_refine_ls_R_factor_all 0.0361
_refine_ls_R_factor_gt 0.0314
_refine_ls_shift/su_max 0.001
_refine_ls_shift/su_mean 0.000
_refine_ls_structure_factor_coef Fsqd
_refine_ls_weighting_details 'w=1/[\s^2^(Fo^2^)+(0.0407P)^2^+0.6746P] where P=(Fo^2^+2Fc^2^)/3'
_refine_ls_weighting_scheme calc
_refine_ls_wR_factor_gt 0.0813
_refine_ls_wR_factor_ref 0.0837
_reflns_Friedel_coverage 0.000
_reflns_number_gt 6140
_reflns_number_total 6892
_reflns_threshold_expression 'I > 2\s(I)'
_cod_data_source_file ja9b13165_si_006.cif
_cod_data_source_block 007c-20017
_cod_original_formula_sum 'C29.50 H29 N5 O10 S'
_cod_database_code 4134796
_shelx_shelxl_version_number 2014/7
_shelx_space_group_comment
; 
The symmetry employed for this shelxl refinement is uniquely defined 
by the following loop, which should always be used as a source of 
symmetry information in preference to the above space-group names. 
They are only intended as comments. 
;
_shelx_estimated_absorpt_t_min 0.966
_shelx_estimated_absorpt_t_max 0.993

loop_
_space_group_symop_operation_xyz
'x, y, z'
'-x, -y, -z'

loop_
_atom_site_label
_atom_site_type_symbol
_atom_site_fract_x
_atom_site_fract_y
_atom_site_fract_z
_atom_site_U_iso_or_equiv
_atom_site_adp_type
_atom_site_occupancy
_atom_site_site_symmetry_order
_atom_site_calc_flag
_atom_site_refinement_flags_posn
_atom_site_refinement_flags_adp
_atom_site_refinement_flags_occupancy
_atom_site_disorder_assembly
_atom_site_disorder_group
S1 S 0.60862(3) 0.44508(3) 0.32812(2) 0.01203(7) Uani 1 1 d . . . . .
O2 O 0.76647(10) 0.45210(9) 0.30405(4) 0.01618(17) Uani 1 1 d . . . . .
N3 N 0.83317(12) 0.51363(11) 0.43412(5) 0.0150(2) Uani 1 1 d . . . . .
O3 O 0.49966(10) 0.58462(9) 0.32260(5) 0.02025(19) Uani 1 1 d . . . . .
O4 O 0.56013(10) 0.33367(9) 0.29785(4) 0.01762(18) Uani 1 1 d . . . . .
N4 N 0.72996(12) 0.17546(10) 0.64602(5) 0.0164(2) Uani 1 1 d . . . . .
N5 N 0.42754(11) 0.24446(11) 0.42614(5) 0.0148(2) Uani 1 1 d . . . . .
O5 O 0.31295(10) 0.34263(10) 0.41015(5) 0.02088(19) Uani 1 1 d . . . . .
O6 O 0.44492(12) 0.11771(10) 0.41723(5) 0.0261(2) Uani 1 1 d . . . . .
O7 O 0.65267(11) 0.09226(9) 0.67364(5) 0.0225(2) Uani 1 1 d . . . . .
O8 O 0.83369(11) 0.20377(10) 0.67699(5) 0.0233(2) Uani 1 1 d . . . . .
O9 O 0.76117(11) 0.64013(9) 0.41867(5) 0.02184(19) Uani 1 1 d . . . . .
O10 O 0.97358(10) 0.46808(10) 0.42675(5) 0.02180(19) Uani 1 1 d . . . . .
C21 C 0.63155(13) 0.37935(11) 0.42555(6) 0.0112(2) Uani 1 1 d . . . . .
C22 C 0.74392(13) 0.40822(12) 0.46635(6) 0.0126(2) Uani 1 1 d . . . . .
C23 C 0.77978(13) 0.34325(12) 0.53775(6) 0.0139(2) Uani 1 1 d . . . . .
H23 H 0.8583 0.3644 0.5635 0.017 Uiso 1 1 calc R U . . .
C24 C 0.69647(13) 0.24646(12) 0.56983(6) 0.0132(2) Uani 1 1 d . . . . .
C25 C 0.58259(13) 0.21242(11) 0.53364(6) 0.0125(2) Uani 1 1 d . . . . .
H25 H 0.5272 0.1449 0.5567 0.015 Uiso 1 1 calc R U . . .
C26 C 0.55272(13) 0.28086(12) 0.46241(6) 0.0121(2) Uani 1 1 d . . . . .
O1 O 1.23163(11) 0.12871(9) 0.12126(5) 0.02024(19) Uani 1 1 d . . . . .
N1 N 0.91380(11) 0.61365(10) 0.20200(5) 0.01194(18) Uani 1 1 d . . . . .
C1 C 0.91962(13) 0.54941(11) 0.12958(6) 0.0113(2) Uani 1 1 d . . . . .
H1A H 0.9872 0.5943 0.0927 0.014 Uiso 1 1 calc R U . . .
C2 C 0.99106(13) 0.38572(11) 0.14366(6) 0.0126(2) Uani 1 1 d . . . . .
H2A H 0.9229 0.3401 0.1789 0.015 Uiso 1 1 calc R U . . .
H2B H 0.9971 0.3444 0.0966 0.015 Uiso 1 1 calc R U . . .
N2 N 0.17713(12) 0.70802(12) 0.00629(6) 0.0202(2) Uani 1 1 d . . . . .
C3 C 1.15267(13) 0.34890(12) 0.17492(6) 0.0133(2) Uani 1 1 d . . . . .
H3 H 1.2219 0.3917 0.1381 0.016 Uiso 1 1 calc R U . . .
C4 C 1.14487(14) 0.41623(13) 0.24652(6) 0.0165(2) Uani 1 1 d . . . . .
H4A H 1.0832 0.3691 0.2846 0.020 Uiso 1 1 calc R U . . .
H4B H 1.2506 0.3981 0.2648 0.020 Uiso 1 1 calc R U . . .
C5 C 1.07273(14) 0.57830(13) 0.23491(6) 0.0164(2) Uani 1 1 d . . . . .
H5A H 1.1412 0.6268 0.2014 0.020 Uiso 1 1 calc R U . . .
H5B H 1.0634 0.6166 0.2829 0.020 Uiso 1 1 calc R U . . .
C6 C 0.84470(14) 0.77228(12) 0.19569(6) 0.0143(2) Uani 1 1 d . . . . .
C7 C 0.90891(15) 0.86502(13) 0.14507(7) 0.0195(2) Uani 1 1 d . . . . .
H7 H 0.9918 0.8274 0.1124 0.023 Uiso 1 1 calc R U . . .
C8 C 0.84931(17) 1.01397(14) 0.14326(8) 0.0251(3) Uani 1 1 d . . . . .
H8 H 0.8913 1.0791 0.1089 0.030 Uiso 1 1 calc R U . . .
C9 C 0.72843(17) 1.06779(14) 0.19160(8) 0.0273(3) Uani 1 1 d . . . . .
H9 H 0.6889 1.1696 0.1906 0.033 Uiso 1 1 calc R U . . .
C10 C 0.66532(16) 0.97335(14) 0.24134(8) 0.0256(3) Uani 1 1 d . . . . .
H10 H 0.5823 1.0108 0.2740 0.031 Uiso 1 1 calc R U . . .
C11 C 0.72323(15) 0.82352(13) 0.24362(7) 0.0194(2) Uani 1 1 d . . . . .
H11 H 0.6801 0.7582 0.2774 0.023 Uiso 1 1 calc R U . . .
C12 C 1.21959(14) 0.18609(12) 0.18940(6) 0.0170(2) Uani 1 1 d . . . . .
H12A H 1.3229 0.1648 0.2108 0.020 Uiso 1 1 calc R U . . .
H12B H 1.1515 0.1412 0.2250 0.020 Uiso 1 1 calc R U . . .
C13 C 1.29515(17) -0.02362(14) 0.12956(8) 0.0276(3) Uani 1 1 d . . . . .
H13A H 1.2967 -0.0592 0.0818 0.041 Uiso 1 1 calc R U . . .
H13B H 1.2318 -0.0711 0.1657 0.041 Uiso 1 1 calc R U . . .
H13C H 1.4009 -0.0458 0.1470 0.041 Uiso 1 1 calc R U . . .
C14 C 0.75812(13) 0.58615(12) 0.09987(6) 0.0119(2) Uani 1 1 d . . . . .
C15 C 0.71882(13) 0.68511(12) 0.03630(6) 0.0143(2) Uani 1 1 d . . . . .
H15 H 0.7937 0.7309 0.0113 0.017 Uiso 1 1 calc R U . . .
C16 C 0.57058(14) 0.71716(12) 0.00923(6) 0.0155(2) Uani 1 1 d . . . . .
H16 H 0.5445 0.7832 -0.0346 0.019 Uiso 1 1 calc R U . . .
C17 C 0.46058(13) 0.65139(12) 0.04702(6) 0.0137(2) Uani 1 1 d . . . . .
C18 C 0.49913(14) 0.55171(12) 0.11067(6) 0.0153(2) Uani 1 1 d . . . . .
H18 H 0.4239 0.5072 0.1363 0.018 Uiso 1 1 calc R U . . .
C19 C 0.64792(13) 0.51862(12) 0.13587(6) 0.0143(2) Uani 1 1 d . . . . .
H19 H 0.6754 0.4489 0.1783 0.017 Uiso 1 1 calc R U . . .
C20 C 0.30390(14) 0.68398(12) 0.02231(6) 0.0160(2) Uani 1 1 d . . . . .
H1 H 0.8552(17) 0.5700(16) 0.2344(8) 0.018(4) Uiso 1 1 d . . . . .
C1A C 1.1096(5) -0.0626(5) 0.6365(2) 0.0597(12) Uani 0.5 1 d . . P A -1
H1AA H 1.0589 0.0141 0.6665 0.090 Uiso 0.5 1 calc R U P A -1
H1AB H 1.2211 -0.0706 0.6331 0.090 Uiso 0.5 1 calc R U P A -1
H1AC H 1.0904 -0.1552 0.6597 0.090 Uiso 0.5 1 calc R U P A -1
C1B C 1.0444(7) -0.0254(8) 0.5588(3) 0.0291(11) Uani 0.5 1 d . . P A -1
C1C C 0.9346(10) -0.0886(9) 0.5383(4) 0.0305(19) Uani 0.5 1 d . . P A -1
H1C H 0.8982 -0.1571 0.5729 0.037 Uiso 0.5 1 calc R U P A -1
C1D C 0.8771(12) -0.0544(11) 0.4689(5) 0.039(2) Uani 0.5 1 d . . P A -1
H1D H 0.7998 -0.0975 0.4561 0.047 Uiso 0.5 1 calc R U P A -1
C1E C 0.9302(8) 0.0412(8) 0.4180(3) 0.0344(14) Uani 0.5 1 d . . P A -1
H1E H 0.8907 0.0641 0.3696 0.041 Uiso 0.5 1 calc R U P A -1
C1F C 1.0426(13) 0.1054(11) 0.4371(4) 0.0319(16) Uani 0.5 1 d . . P A -1
H1F H 1.0811 0.1710 0.4016 0.038 Uiso 0.5 1 calc R U P A -1
C1G C 1.0974(9) 0.0738(10) 0.5071(4) 0.0259(15) Uani 0.5 1 d . . P A -1
H1G H 1.1718 0.1197 0.5205 0.031 Uiso 0.5 1 calc R U P A -1

loop_
_atom_site_aniso_label
_atom_site_aniso_U_11
_atom_site_aniso_U_22
_atom_site_aniso_U_33
_atom_site_aniso_U_23
_atom_site_aniso_U_13
_atom_site_aniso_U_12
S1 0.01424(14) 0.01247(13) 0.00955(12) -0.00104(9) 0.00081(9) -0.00415(10)
O2 0.0167(4) 0.0203(4) 0.0123(4) -0.0009(3) 0.0027(3) -0.0073(3)
N3 0.0182(5) 0.0181(5) 0.0123(4) -0.0035(4) 0.0012(4) -0.0103(4)
O3 0.0224(4) 0.0162(4) 0.0182(4) 0.0010(3) 0.0006(3) 0.0002(4)
O4 0.0232(4) 0.0205(4) 0.0124(4) -0.0040(3) -0.0002(3) -0.0103(4)
N4 0.0208(5) 0.0143(5) 0.0144(5) -0.0014(4) -0.0029(4) -0.0047(4)
N5 0.0168(5) 0.0177(5) 0.0121(4) -0.0005(4) -0.0005(4) -0.0088(4)
O5 0.0145(4) 0.0277(5) 0.0199(4) -0.0027(3) -0.0034(3) -0.0038(4)
O6 0.0358(5) 0.0177(4) 0.0303(5) -0.0022(4) -0.0094(4) -0.0149(4)
O7 0.0320(5) 0.0200(4) 0.0175(4) 0.0043(3) -0.0028(4) -0.0131(4)
O8 0.0276(5) 0.0264(5) 0.0187(4) -0.0013(3) -0.0091(4) -0.0110(4)
O9 0.0289(5) 0.0145(4) 0.0237(4) -0.0014(3) 0.0015(4) -0.0095(4)
O10 0.0148(4) 0.0294(5) 0.0242(4) -0.0031(4) 0.0012(3) -0.0117(4)
C21 0.0125(5) 0.0098(5) 0.0108(5) -0.0025(4) 0.0012(4) -0.0019(4)
C22 0.0134(5) 0.0118(5) 0.0135(5) -0.0029(4) 0.0032(4) -0.0050(4)
C23 0.0140(5) 0.0147(5) 0.0144(5) -0.0042(4) -0.0010(4) -0.0045(4)
C24 0.0162(5) 0.0120(5) 0.0107(5) -0.0022(4) 0.0000(4) -0.0021(4)
C25 0.0144(5) 0.0102(5) 0.0133(5) -0.0019(4) 0.0013(4) -0.0041(4)
C26 0.0118(5) 0.0120(5) 0.0132(5) -0.0039(4) -0.0001(4) -0.0031(4)
O1 0.0284(5) 0.0129(4) 0.0171(4) -0.0032(3) 0.0015(3) -0.0008(4)
N1 0.0140(5) 0.0114(4) 0.0114(4) -0.0026(3) 0.0007(4) -0.0047(4)
C1 0.0129(5) 0.0124(5) 0.0097(5) -0.0023(4) 0.0007(4) -0.0046(4)
C2 0.0134(5) 0.0118(5) 0.0130(5) -0.0023(4) -0.0013(4) -0.0032(4)
N2 0.0179(5) 0.0254(5) 0.0180(5) -0.0033(4) -0.0020(4) -0.0062(4)
C3 0.0129(5) 0.0140(5) 0.0131(5) -0.0017(4) -0.0007(4) -0.0033(4)
C4 0.0175(6) 0.0179(5) 0.0144(5) -0.0026(4) -0.0044(4) -0.0035(5)
C5 0.0161(5) 0.0188(6) 0.0168(5) -0.0055(4) -0.0032(4) -0.0063(5)
C6 0.0171(5) 0.0107(5) 0.0160(5) -0.0028(4) -0.0011(4) -0.0046(4)
C7 0.0231(6) 0.0163(6) 0.0204(6) -0.0035(4) 0.0060(5) -0.0081(5)
C8 0.0321(7) 0.0152(6) 0.0285(7) 0.0003(5) 0.0055(6) -0.0102(5)
C9 0.0310(7) 0.0121(5) 0.0378(8) -0.0040(5) 0.0043(6) -0.0044(5)
C10 0.0247(7) 0.0178(6) 0.0328(7) -0.0070(5) 0.0091(5) -0.0032(5)
C11 0.0209(6) 0.0158(5) 0.0220(6) -0.0024(4) 0.0042(5) -0.0067(5)
C12 0.0186(6) 0.0155(5) 0.0152(5) -0.0011(4) -0.0016(4) -0.0013(5)
C13 0.0323(7) 0.0146(6) 0.0342(7) -0.0066(5) -0.0028(6) -0.0004(5)
C14 0.0132(5) 0.0115(5) 0.0114(5) -0.0037(4) 0.0004(4) -0.0027(4)
C15 0.0160(5) 0.0135(5) 0.0135(5) -0.0005(4) 0.0018(4) -0.0053(4)
C16 0.0181(6) 0.0141(5) 0.0134(5) -0.0005(4) -0.0015(4) -0.0027(4)
C17 0.0131(5) 0.0149(5) 0.0136(5) -0.0058(4) -0.0004(4) -0.0024(4)
C18 0.0156(5) 0.0182(5) 0.0143(5) -0.0030(4) 0.0020(4) -0.0082(5)
C19 0.0168(5) 0.0157(5) 0.0108(5) -0.0009(4) -0.0003(4) -0.0056(4)
C20 0.0191(6) 0.0161(5) 0.0133(5) -0.0041(4) 0.0004(4) -0.0048(5)
C1A 0.050(2) 0.071(3) 0.039(2) -0.0170(19) -0.0086(18) 0.027(2)
C1B 0.021(2) 0.035(2) 0.026(3) -0.013(2) -0.005(2) 0.0092(19)
C1C 0.024(3) 0.019(3) 0.047(6) -0.003(4) 0.011(4) -0.005(2)
C1D 0.018(3) 0.035(4) 0.070(7) -0.025(4) -0.007(3) -0.004(2)
C1E 0.029(3) 0.040(3) 0.029(3) -0.017(3) -0.014(2) 0.0106(19)
C1F 0.040(4) 0.017(2) 0.032(4) -0.001(2) 0.008(3) 0.000(2)
C1G 0.018(4) 0.025(3) 0.037(4) -0.011(3) 0.003(3) -0.005(2)

loop_
_atom_type_symbol
_atom_type_description
_atom_type_scat_dispersion_real
_atom_type_scat_dispersion_imag
_atom_type_scat_source
C C 0.0033 0.0016 'International Tables Vol C Tables 4.2.6.8 and 6.1.1.4'
H H 0.0000 0.0000 'International Tables Vol C Tables 4.2.6.8 and 6.1.1.4'
N N 0.0061 0.0033 'International Tables Vol C Tables 4.2.6.8 and 6.1.1.4'
O O 0.0106 0.0060 'International Tables Vol C Tables 4.2.6.8 and 6.1.1.4'
S S 0.1246 0.1234 'International Tables Vol C Tables 4.2.6.8 and 6.1.1.4'

loop_
_geom_angle_atom_site_label_1
_geom_angle_atom_site_label_2
_geom_angle_atom_site_label_3
_geom_angle
_geom_angle_site_symmetry_1
_geom_angle_site_symmetry_3
_geom_angle_publ_flag
O3 S1 O4 115.44(5) . . ?
O3 S1 O2 113.53(5) . . ?
O4 S1 O2 112.63(5) . . ?
O3 S1 C21 107.16(5) . . ?
O4 S1 C21 104.82(5) . . ?
O2 S1 C21 101.70(5) . . ?
O9 N3 O10 125.24(10) . . ?
O9 N3 C22 117.33(10) . . ?
O10 N3 C22 117.41(10) . . ?
O7 N4 O8 124.71(10) . . ?
O7 N4 C24 117.65(10) . . ?
O8 N4 C24 117.65(10) . . ?
O6 N5 O5 125.52(10) . . ?
O6 N5 C26 117.17(9) . . ?
O5 N5 C26 117.24(9) . . ?
C26 C21 C22 115.19(10) . . ?
C26 C21 S1 122.05(8) . . ?
C22 C21 S1 122.23(8) . . ?
C23 C22 C21 123.82(10) . . ?
C23 C22 N3 115.70(10) . . ?
C21 C22 N3 120.47(10) . . ?
C24 C23 C22 117.06(10) . . ?
C24 C23 H23 121.5 . . ?
C22 C23 H23 121.5 . . ?
C23 C24 C25 122.90(10) . . ?
C23 C24 N4 118.93(10) . . ?
C25 C24 N4 118.17(10) . . ?
C24 C25 C26 117.12(10) . . ?
C24 C25 H25 121.4 . . ?
C26 C25 H25 121.4 . . ?
C25 C26 C21 123.89(10) . . ?
C25 C26 N5 115.57(10) . . ?
C21 C26 N5 120.53(9) . . ?
C13 O1 C12 112.25(9) . . ?
C6 N1 C5 109.66(8) . . ?
C6 N1 C1 114.12(8) . . ?
C5 N1 C1 111.58(8) . . ?
C6 N1 H1 107.9(9) . . ?
C5 N1 H1 106.4(9) . . ?
C1 N1 H1 106.8(9) . . ?
C14 C1 C2 112.65(9) . . ?
C14 C1 N1 109.30(8) . . ?
C2 C1 N1 108.98(8) . . ?
C14 C1 H1A 108.6 . . ?
C2 C1 H1A 108.6 . . ?
N1 C1 H1A 108.6 . . ?
C3 C2 C1 112.56(9) . . ?
C3 C2 H2A 109.1 . . ?
C1 C2 H2A 109.1 . . ?
C3 C2 H2B 109.1 . . ?
C1 C2 H2B 109.1 . . ?
H2A C2 H2B 107.8 . . ?
C12 C3 C2 111.40(9) . . ?
C12 C3 C4 110.13(9) . . ?
C2 C3 C4 109.36(9) . . ?
C12 C3 H3 108.6 . . ?
C2 C3 H3 108.6 . . ?
C4 C3 H3 108.6 . . ?
C5 C4 C3 111.70(9) . . ?
C5 C4 H4A 109.3 . . ?
C3 C4 H4A 109.3 . . ?
C5 C4 H4B 109.3 . . ?
C3 C4 H4B 109.3 . . ?
H4A C4 H4B 107.9 . . ?
C4 C5 N1 111.78(9) . . ?
C4 C5 H5A 109.3 . . ?
N1 C5 H5A 109.3 . . ?
C4 C5 H5B 109.3 . . ?
N1 C5 H5B 109.3 . . ?
H5A C5 H5B 107.9 . . ?
C11 C6 C7 122.08(11) . . ?
C11 C6 N1 118.45(10) . . ?
C7 C6 N1 119.37(10) . . ?
C6 C7 C8 118.66(11) . . ?
C6 C7 H7 120.7 . . ?
C8 C7 H7 120.7 . . ?
C9 C8 C7 120.18(12) . . ?
C9 C8 H8 119.9 . . ?
C7 C8 H8 119.9 . . ?
C10 C9 C8 120.24(12) . . ?
C10 C9 H9 119.9 . . ?
C8 C9 H9 119.9 . . ?
C9 C10 C11 120.32(12) . . ?
C9 C10 H10 119.8 . . ?
C11 C10 H10 119.8 . . ?
C6 C11 C10 118.52(11) . . ?
C6 C11 H11 120.7 . . ?
C10 C11 H11 120.7 . . ?
O1 C12 C3 108.44(9) . . ?
O1 C12 H12A 110.0 . . ?
C3 C12 H12A 110.0 . . ?
O1 C12 H12B 110.0 . . ?
C3 C12 H12B 110.0 . . ?
H12A C12 H12B 108.4 . . ?
O1 C13 H13A 109.5 . . ?
O1 C13 H13B 109.5 . . ?
H13A C13 H13B 109.5 . . ?
O1 C13 H13C 109.5 . . ?
H13A C13 H13C 109.5 . . ?
H13B C13 H13C 109.5 . . ?
C19 C14 C15 119.44(10) . . ?
C19 C14 C1 119.64(10) . . ?
C15 C14 C1 120.91(10) . . ?
C16 C15 C14 120.40(11) . . ?
C16 C15 H15 119.8 . . ?
C14 C15 H15 119.8 . . ?
C15 C16 C17 119.39(10) . . ?
C15 C16 H16 120.3 . . ?
C17 C16 H16 120.3 . . ?
C16 C17 C18 120.57(10) . . ?
C16 C17 C20 121.53(10) . . ?
C18 C17 C20 117.90(10) . . ?
C19 C18 C17 119.29(11) . . ?
C19 C18 H18 120.4 . . ?
C17 C18 H18 120.4 . . ?
C18 C19 C14 120.86(10) . . ?
C18 C19 H19 119.6 . . ?
C14 C19 H19 119.6 . . ?
N2 C20 C17 176.56(12) . . ?
C1B C1A H1AA 109.5 . . ?
C1B C1A H1AB 109.5 . . ?
H1AA C1A H1AB 109.5 . . ?
C1B C1A H1AC 109.5 . . ?
H1AA C1A H1AC 109.5 . . ?
H1AB C1A H1AC 109.5 . . ?
C1C C1B C1G 118.7(5) . . ?
C1C C1B C1A 121.6(6) . . ?
C1G C1B C1A 119.7(6) . . ?
C1D C1C C1B 121.1(7) . . ?
C1D C1C H1C 119.5 . . ?
C1B C1C H1C 119.5 . . ?
C1E C1D C1C 120.3(9) . . ?
C1E C1D H1D 119.8 . . ?
C1C C1D H1D 119.8 . . ?
C1D C1E C1F 119.7(5) . . ?
C1D C1E H1E 120.1 . . ?
C1F C1E H1E 120.1 . . ?
C1G C1F C1E 119.9(8) . . ?
C1G C1F H1F 120.0 . . ?
C1E C1F H1F 120.0 . . ?
C1F C1G C1B 120.2(7) . . ?
C1F C1G H1G 119.9 . . ?
C1B C1G H1G 119.9 . . ?

loop_
_geom_bond_atom_site_label_1
_geom_bond_atom_site_label_2
_geom_bond_distance
_geom_bond_site_symmetry_2
_geom_bond_publ_flag
S1 O3 1.4378(9) . ?
S1 O4 1.4431(8) . ?
S1 O2 1.4659(9) . ?
S1 C21 1.8089(11) . ?
N3 O9 1.2247(13) . ?
N3 O10 1.2255(13) . ?
N3 C22 1.4798(14) . ?
N4 O7 1.2215(13) . ?
N4 O8 1.2253(13) . ?
N4 C24 1.4744(14) . ?
N5 O6 1.2217(13) . ?
N5 O5 1.2228(13) . ?
N5 C26 1.4783(14) . ?
C21 C26 1.3932(15) . ?
C21 C22 1.3960(15) . ?
C22 C23 1.3842(15) . ?
C23 C24 1.3796(16) . ?
C23 H23 0.9500 . ?
C24 C25 1.3813(16) . ?
C25 C26 1.3823(15) . ?
C25 H25 0.9500 . ?
O1 C13 1.4191(14) . ?
O1 C12 1.4196(14) . ?
N1 C6 1.4829(14) . ?
N1 C5 1.5204(14) . ?
N1 C1 1.5314(13) . ?
N1 H1 0.895(16) . ?
C1 C14 1.5165(15) . ?
C1 C2 1.5310(14) . ?
C1 H1A 1.0000 . ?
C2 C3 1.5286(15) . ?
C2 H2A 0.9900 . ?
C2 H2B 0.9900 . ?
N2 C20 1.1482(16) . ?
C3 C12 1.5174(15) . ?
C3 C4 1.5311(15) . ?
C3 H3 1.0000 . ?
C4 C5 1.5165(16) . ?
C4 H4A 0.9900 . ?
C4 H4B 0.9900 . ?
C5 H5A 0.9900 . ?
C5 H5B 0.9900 . ?
C6 C11 1.3828(17) . ?
C6 C7 1.3904(16) . ?
C7 C8 1.3910(17) . ?
C7 H7 0.9500 . ?
C8 C9 1.391(2) . ?
C8 H8 0.9500 . ?
C9 C10 1.3872(19) . ?
C9 H9 0.9500 . ?
C10 C11 1.3964(17) . ?
C10 H10 0.9500 . ?
C11 H11 0.9500 . ?
C12 H12A 0.9900 . ?
C12 H12B 0.9900 . ?
C13 H13A 0.9800 . ?
C13 H13B 0.9800 . ?
C13 H13C 0.9800 . ?
C14 C19 1.3938(16) . ?
C14 C15 1.3950(15) . ?
C15 C16 1.3917(16) . ?
C15 H15 0.9500 . ?
C16 C17 1.3948(16) . ?
C16 H16 0.9500 . ?
C17 C18 1.3986(16) . ?
C17 C20 1.4456(16) . ?
C18 C19 1.3827(16) . ?
C18 H18 0.9500 . ?
C19 H19 0.9500 . ?
C1A C1B 1.531(6) . ?
C1A H1AA 0.9800 . ?
C1A H1AB 0.9800 . ?
C1A H1AC 0.9800 . ?
C1B C1C 1.378(13) . ?
C1B C1G 1.392(14) . ?
C1C C1D 1.364(7) . ?
C1C H1C 0.9500 . ?
C1D C1E 1.362(16) . ?
C1D H1D 0.9500 . ?
C1E C1F 1.394(16) . ?
C1E H1E 0.9500 . ?
C1F C1G 1.366(6) . ?
C1F H1F 0.9500 . ?
C1G H1G 0.9500 . ?

loop_
_geom_hbond_atom_site_label_D
_geom_hbond_atom_site_label_H
_geom_hbond_atom_site_label_A
_geom_hbond_distance_DH
_geom_hbond_distance_HA
_geom_hbond_distance_DA
_geom_hbond_angle_DHA
_geom_hbond_site_symmetry_A
N1 H1 O2 0.895(16) 1.855(16) 2.7399(13) 169.5(14) .

loop_
_geom_torsion_atom_site_label_1
_geom_torsion_atom_site_label_2
_geom_torsion_atom_site_label_3
_geom_torsion_atom_site_label_4
_geom_torsion
_geom_torsion_site_symmetry_1
_geom_torsion_site_symmetry_2
_geom_torsion_site_symmetry_3
_geom_torsion_site_symmetry_4
_geom_torsion_publ_flag
O3 S1 C21 C26 98.48(10) . . . . ?
O4 S1 C21 C26 -24.67(10) . . . . ?
O2 S1 C21 C26 -142.14(9) . . . . ?
O3 S1 C21 C22 -90.31(10) . . . . ?
O4 S1 C21 C22 146.54(9) . . . . ?
O2 S1 C21 C22 29.07(10) . . . . ?
C26 C21 C22 C23 1.39(16) . . . . ?
S1 C21 C22 C23 -170.38(9) . . . . ?
C26 C21 C22 N3 -178.52(9) . . . . ?
S1 C21 C22 N3 9.71(14) . . . . ?
O9 N3 C22 C23 -116.48(11) . . . . ?
O10 N3 C22 C23 61.73(13) . . . . ?
O9 N3 C22 C21 63.44(14) . . . . ?
O10 N3 C22 C21 -118.35(12) . . . . ?
C21 C22 C23 C24 -1.10(17) . . . . ?
N3 C22 C23 C24 178.81(10) . . . . ?
C22 C23 C24 C25 0.60(17) . . . . ?
C22 C23 C24 N4 -179.56(10) . . . . ?
O7 N4 C24 C23 178.69(10) . . . . ?
O8 N4 C24 C23 -1.56(15) . . . . ?
O7 N4 C24 C25 -1.46(15) . . . . ?
O8 N4 C24 C25 178.30(10) . . . . ?
C23 C24 C25 C26 -0.46(16) . . . . ?
N4 C24 C25 C26 179.69(9) . . . . ?
C24 C25 C26 C21 0.81(16) . . . . ?
C24 C25 C26 N5 -178.55(9) . . . . ?
C22 C21 C26 C25 -1.24(16) . . . . ?
S1 C21 C26 C25 170.55(9) . . . . ?
C22 C21 C26 N5 178.09(9) . . . . ?
S1 C21 C26 N5 -10.12(14) . . . . ?
O6 N5 C26 C25 -61.18(13) . . . . ?
O5 N5 C26 C25 116.14(11) . . . . ?
O6 N5 C26 C21 119.43(12) . . . . ?
O5 N5 C26 C21 -63.25(14) . . . . ?
C6 N1 C1 C14 -55.78(12) . . . . ?
C5 N1 C1 C14 179.22(9) . . . . ?
C6 N1 C1 C2 -179.28(9) . . . . ?
C5 N1 C1 C2 55.72(11) . . . . ?
C14 C1 C2 C3 -178.96(9) . . . . ?
N1 C1 C2 C3 -57.48(11) . . . . ?
C1 C2 C3 C12 179.15(9) . . . . ?
C1 C2 C3 C4 57.18(12) . . . . ?
C12 C3 C4 C5 -177.78(10) . . . . ?
C2 C3 C4 C5 -55.05(12) . . . . ?
C3 C4 C5 N1 55.25(13) . . . . ?
C6 N1 C5 C4 176.84(9) . . . . ?
C1 N1 C5 C4 -55.71(12) . . . . ?
C5 N1 C6 C11 -107.93(12) . . . . ?
C1 N1 C6 C11 126.05(11) . . . . ?
C5 N1 C6 C7 68.47(13) . . . . ?
C1 N1 C6 C7 -57.54(14) . . . . ?
C11 C6 C7 C8 0.50(19) . . . . ?
N1 C6 C7 C8 -175.77(11) . . . . ?
C6 C7 C8 C9 0.3(2) . . . . ?
C7 C8 C9 C10 -0.8(2) . . . . ?
C8 C9 C10 C11 0.4(2) . . . . ?
C7 C6 C11 C10 -0.83(19) . . . . ?
N1 C6 C11 C10 175.47(11) . . . . ?
C9 C10 C11 C6 0.4(2) . . . . ?
C13 O1 C12 C3 179.34(10) . . . . ?
C2 C3 C12 O1 61.15(12) . . . . ?
C4 C3 C12 O1 -177.32(9) . . . . ?
C2 C1 C14 C19 50.17(13) . . . . ?
N1 C1 C14 C19 -71.13(12) . . . . ?
C2 C1 C14 C15 -128.86(11) . . . . ?
N1 C1 C14 C15 109.84(11) . . . . ?
C19 C14 C15 C16 0.47(16) . . . . ?
C1 C14 C15 C16 179.51(10) . . . . ?
C14 C15 C16 C17 1.17(17) . . . . ?
C15 C16 C17 C18 -1.36(17) . . . . ?
C15 C16 C17 C20 178.31(10) . . . . ?
C16 C17 C18 C19 -0.09(17) . . . . ?
C20 C17 C18 C19 -179.78(10) . . . . ?
C17 C18 C19 C14 1.76(17) . . . . ?
C15 C14 C19 C18 -1.96(16) . . . . ?
C1 C14 C19 C18 178.99(10) . . . . ?
C1G C1B C1C C1D -0.6(10) . . . . ?
C1A C1B C1C C1D 179.9(7) . . . . ?
C1B C1C C1D C1E 1.4(12) . . . . ?
C1C C1D C1E C1F -0.6(12) . . . . ?
C1D C1E C1F C1G -1.0(13) . . . . ?
C1E C1F C1G C1B 1.8(12) . . . . ?
C1C C1B C1G C1F -1.0(9) . . . . ?
C1A C1B C1G C1F 178.5(7) . . . . ?
